data_4062879
_journal_name_full Organometallics
_journal_paper_doi 10.1021/om049732g
_journal_year 2004
_chemical_formula_sum 'C28 H29 Cl O Ru'
_chemical_formula_weight 518.03
_space_group_IT_number 61
_symmetry_cell_setting orthorhombic
_symmetry_space_group_name_Hall '-P 2ac 2ab'
_symmetry_space_group_name_H-M 'P b c a'
_cell_angle_alpha 90.00
_cell_angle_beta 90.00
_cell_angle_gamma 90.00
_cell_formula_units_Z 8
_cell_length_a 16.559(2)
_cell_length_b 7.3310(9)
_cell_length_c 38.161(5)
_cell_measurement_temperature 173(2)
_cell_volume 4632.6(10)
_diffrn_ambient_temperature 173(2)
_exptl_crystal_density_diffrn 0.743
_cod_depositor_comments
;
The following automatic conversions were performed:
'_symmetry_cell_setting' value 'Orthorhombic' changed to 'orthorhombic'
according to '/home/saulius/struct/CIF-dictionaries/cif_core.dic'
dictionary named 'cif_core.dic' version 2.4.1 from 2010-06-29.

Automatic conversion script
Id: cif_fix_enum 1527 2010-12-29 10:47:43Z saulius 
;
_cod_database_code 4062879

loop_
_symmetry_equiv_pos_as_xyz
'x, y, z'
'-x+1/2, -y, z+1/2'
'-x, y+1/2, -z+1/2'
'x+1/2, -y+1/2, -z'
'-x, -y, -z'
'x-1/2, y, -z-1/2'
'x, -y-1/2, z-1/2'
'-x-1/2, y-1/2, z'

loop_
_atom_site_label
_atom_site_type_symbol
_atom_site_fract_x
_atom_site_fract_y
_atom_site_fract_z
_atom_site_U_iso_or_equiv
_atom_site_adp_type
_atom_site_occupancy
_atom_site_symmetry_multiplicity
_atom_site_calc_flag
_atom_site_refinement_flags
_atom_site_disorder_assembly
_atom_site_disorder_group
Ru1 Ru 0.515378(11) 0.78601(3) 0.115296(5) 0.01985(8) Uani 1 1 d . . .
Cl1 Cl 0.57291(4) 1.06446(9) 0.09679(2) 0.03054(16) Uani 1 1 d . . .
C1 C 0.39932(15) 0.8317(3) 0.10430(7) 0.0222(5) Uani 1 1 d . . .
C2 C 0.34890(15) 0.8595(3) 0.13408(7) 0.0238(5) Uani 1 1 d . . .
C3 C 0.39037(16) 0.8664(4) 0.16563(7) 0.0247(5) Uani 1 1 d . . .
C4 C 0.47495(15) 0.8468(4) 0.16285(7) 0.0223(5) Uani 1 1 d . . .
C5 C 0.26102(15) 0.8986(4) 0.14096(8) 0.0274(5) Uani 1 1 d . . .
H5A H 0.2402 0.9867 0.1243 0.033 Uiso 1 1 calc R . .
H5B H 0.2291 0.7879 0.1395 0.033 Uiso 1 1 calc R . .
C6 C 0.33086(17) 0.9091(4) 0.19444(8) 0.0310(6) Uani 1 1 d . . .
H6A H 0.3191 0.8011 0.2082 0.037 Uiso 1 1 calc R . .
H6B H 0.3516 1.0033 0.2098 0.037 Uiso 1 1 calc R . .
C7 C 0.36630(16) 0.8273(3) 0.06862(7) 0.0240(5) Uani 1 1 d . . .
C8 C 0.41556(17) 0.8794(4) 0.04017(8) 0.0286(5) Uani 1 1 d . . .
H8 H 0.4675 0.9223 0.0444 0.034 Uiso 1 1 calc R . .
C9 C 0.3876(2) 0.8676(4) 0.00579(8) 0.0358(6) Uani 1 1 d . . .
H9 H 0.4212 0.8999 -0.0127 0.043 Uiso 1 1 calc R . .
C10 C 0.3094(2) 0.8074(4) -0.00079(8) 0.0377(7) Uani 1 1 d . . .
H10 H 0.2908 0.7989 -0.0237 0.045 Uiso 1 1 calc R . .
C11 C 0.25891(19) 0.7600(4) 0.02689(9) 0.0355(7) Uani 1 1 d . . .
H11 H 0.2065 0.7211 0.0224 0.043 Uiso 1 1 calc R . .
C12 C 0.28660(17) 0.7706(4) 0.06115(8) 0.0283(5) Uani 1 1 d . . .
H12 H 0.2522 0.7399 0.0795 0.034 Uiso 1 1 calc R . .
C13 C 0.52716(16) 0.8581(4) 0.19412(7) 0.0250(5) Uani 1 1 d . . .
C14 C 0.60158(17) 0.9488(4) 0.19229(8) 0.0321(6) Uani 1 1 d . . .
H14 H 0.6180 1.0016 0.1713 0.039 Uiso 1 1 calc R . .
C15 C 0.65129(19) 0.9604(5) 0.22180(9) 0.0408(7) Uani 1 1 d . . .
H15 H 0.6999 1.0235 0.2205 0.049 Uiso 1 1 calc R . .
C16 C 0.6282(2) 0.8783(5) 0.25294(9) 0.0420(7) Uani 1 1 d . . .
H16 H 0.6618 0.8846 0.2724 0.050 Uiso 1 1 calc R . .
C17 C 0.5551(2) 0.7866(4) 0.25501(8) 0.0366(7) Uani 1 1 d . . .
H17 H 0.5401 0.7302 0.2758 0.044 Uiso 1 1 calc R . .
C18 C 0.50390(19) 0.7785(4) 0.22599(8) 0.0295(6) Uani 1 1 d . . .
H18 H 0.4542 0.7201 0.2278 0.035 Uiso 1 1 calc R . .
C19 C 0.51671(15) 0.4873(4) 0.12595(8) 0.0245(5) Uani 1 1 d . . .
C20 C 0.59680(17) 0.5510(4) 0.13420(7) 0.0268(5) Uani 1 1 d . . .
C21 C 0.63259(16) 0.6182(4) 0.10275(8) 0.0295(6) Uani 1 1 d . . .
C22 C 0.57681(17) 0.5868(4) 0.07455(8) 0.0273(5) Uani 1 1 d . . .
C23 C 0.50618(16) 0.5052(4) 0.08850(8) 0.0243(5) Uani 1 1 d . . .
C24 C 0.4614(2) 0.3901(4) 0.15036(9) 0.0395(7) Uani 1 1 d . . .
H24A H 0.4068 0.4014 0.1421 0.059 Uiso 1 1 calc R . .
H24B H 0.4657 0.4427 0.1733 0.059 Uiso 1 1 calc R . .
H24C H 0.4760 0.2634 0.1514 0.059 Uiso 1 1 calc R . .
C25 C 0.6406(2) 0.5215(5) 0.16812(9) 0.0444(8) Uani 1 1 d . . .
H25A H 0.6678 0.4059 0.1675 0.067 Uiso 1 1 calc R . .
H25B H 0.6027 0.5227 0.1871 0.067 Uiso 1 1 calc R . .
H25C H 0.6795 0.6171 0.1714 0.067 Uiso 1 1 calc R . .
C26 C 0.71432(18) 0.7035(5) 0.09898(12) 0.0463(9) Uani 1 1 d . . .
H26A H 0.7313 0.7516 0.1212 0.069 Uiso 1 1 calc R . .
H26B H 0.7117 0.8005 0.0821 0.069 Uiso 1 1 calc R . .
H26C H 0.7523 0.6131 0.0912 0.069 Uiso 1 1 calc R . .
C27 C 0.5934(2) 0.6278(5) 0.03662(9) 0.0412(7) Uani 1 1 d . . .
H27A H 0.6320 0.5417 0.0277 0.062 Uiso 1 1 calc R . .
H27B H 0.6148 0.7490 0.0345 0.062 Uiso 1 1 calc R . .
H27C H 0.5442 0.6187 0.0235 0.062 Uiso 1 1 calc R . .
C28 C 0.43650(19) 0.4263(4) 0.06848(10) 0.0387(7) Uani 1 1 d . . .
H28A H 0.4324 0.4854 0.0461 0.058 Uiso 1 1 calc R . .
H28B H 0.3875 0.4452 0.0814 0.058 Uiso 1 1 calc R . .
H28C H 0.4450 0.2980 0.0651 0.058 Uiso 1 1 calc R . .
O1 O 0.25967(12) 0.9716(3) 0.17609(6) 0.0340(5) Uani 1 1 d . . .

loop_
_atom_site_aniso_label
_atom_site_aniso_U_11
_atom_site_aniso_U_22
_atom_site_aniso_U_33
_atom_site_aniso_U_23
_atom_site_aniso_U_13
_atom_site_aniso_U_12
Ru1 0.01534(13) 0.01929(12) 0.02492(13) -0.00113(7) 0.00084(6) 0.00094(6)
Cl1 0.0235(3) 0.0215(3) 0.0466(4) 0.0031(3) 0.0034(3) -0.0016(2)
C1 0.0195(10) 0.0185(10) 0.0288(12) 0.0012(10) 0.0004(9) -0.0002(9)
C2 0.0178(10) 0.0212(11) 0.0324(13) -0.0007(10) 0.0006(9) 0.0006(9)
C3 0.0236(11) 0.0228(12) 0.0276(12) -0.0026(10) 0.0029(9) 0.0002(10)
C4 0.0217(11) 0.0191(11) 0.0262(12) -0.0025(10) -0.0008(9) 0.0014(9)
C5 0.0185(11) 0.0233(12) 0.0404(14) 0.0012(11) 0.0035(10) 0.0027(9)
C6 0.0240(12) 0.0360(15) 0.0332(14) -0.0050(11) 0.0058(11) 0.0009(11)
C7 0.0219(11) 0.0184(10) 0.0316(13) 0.0001(9) -0.0021(10) 0.0042(9)
C8 0.0256(12) 0.0253(12) 0.0350(14) 0.0015(11) 0.0005(10) 0.0019(10)
C9 0.0404(16) 0.0365(15) 0.0305(14) 0.0031(12) 0.0012(12) 0.0067(13)
C10 0.0449(17) 0.0340(15) 0.0342(15) -0.0041(12) -0.0134(13) 0.0067(13)
C11 0.0302(14) 0.0317(14) 0.0445(17) -0.0026(12) -0.0136(13) 0.0015(12)
C12 0.0232(12) 0.0265(12) 0.0353(14) 0.0012(11) -0.0039(11) 0.0029(10)
C13 0.0234(11) 0.0227(12) 0.0289(13) -0.0046(10) -0.0023(10) 0.0038(10)
C14 0.0249(12) 0.0363(15) 0.0351(14) -0.0045(12) -0.0013(11) -0.0028(11)
C15 0.0281(14) 0.0483(18) 0.0458(18) -0.0088(15) -0.0074(13) -0.0048(14)
C16 0.0389(16) 0.0484(18) 0.0387(16) -0.0116(14) -0.0126(13) 0.0097(15)
C17 0.0425(17) 0.0384(16) 0.0289(14) -0.0029(12) -0.0050(12) 0.0084(13)
C18 0.0293(12) 0.0293(14) 0.0298(14) -0.0014(12) -0.0008(11) 0.0022(11)
C19 0.0238(13) 0.0202(12) 0.0295(13) 0.0025(11) 0.0025(9) 0.0038(9)
C20 0.0254(12) 0.0235(11) 0.0316(13) -0.0023(10) -0.0020(10) 0.0087(10)
C21 0.0180(11) 0.0233(12) 0.0472(16) -0.0053(12) 0.0052(11) 0.0017(10)
C22 0.0279(12) 0.0195(11) 0.0346(14) -0.0006(10) 0.0061(10) 0.0049(10)
C23 0.0249(11) 0.0159(11) 0.0319(13) -0.0046(10) -0.0022(10) 0.0023(9)
C24 0.0379(16) 0.0313(15) 0.0491(18) 0.0121(14) 0.0125(14) 0.0024(13)
C25 0.0470(18) 0.0419(18) 0.0443(18) -0.0062(14) -0.0164(15) 0.0201(15)
C26 0.0184(13) 0.0345(16) 0.086(3) -0.0073(17) 0.0087(15) 0.0002(11)
C27 0.0516(19) 0.0346(15) 0.0374(16) 0.0005(13) 0.0160(14) 0.0122(14)
C28 0.0347(15) 0.0255(13) 0.056(2) -0.0084(13) -0.0151(14) 0.0018(12)
O1 0.0240(9) 0.0370(11) 0.0410(11) -0.0048(9) 0.0080(8) 0.0073(8)

loop_
_geom_bond_atom_site_label_1
_geom_bond_atom_site_label_2
_geom_bond_distance
_geom_bond_site_symmetry_2
_geom_bond_publ_flag
Ru1 C4 1.985(3) . ?
Ru1 C1 1.995(3) . ?
Ru1 C19 2.227(3) . ?
Ru1 C20 2.303(3) . ?
Ru1 C23 2.304(3) . ?
Ru1 C21 2.347(3) . ?
Ru1 Cl1 2.3608(7) . ?
Ru1 C22 2.364(3) . ?
C1 C2 1.425(4) . ?
C1 C7 1.468(4) . ?
C2 C3 1.387(4) . ?
C2 C5 1.506(3) . ?
C3 C4 1.412(4) . ?
C3 C6 1.509(4) . ?
C4 C13 1.476(4) . ?
C5 O1 1.443(4) . ?
C6 O1 1.446(4) . ?
C7 C8 1.411(4) . ?
C7 C12 1.413(4) . ?
C8 C9 1.394(4) . ?
C9 C10 1.391(5) . ?
C10 C11 1.391(5) . ?
C11 C12 1.388(4) . ?
C13 C14 1.402(4) . ?
C13 C18 1.403(4) . ?
C14 C15 1.398(4) . ?
C15 C16 1.386(5) . ?
C16 C17 1.387(5) . ?
C17 C18 1.396(4) . ?
C19 C20 1.441(4) . ?
C19 C23 1.446(4) . ?
C19 C24 1.488(4) . ?
C20 C21 1.426(4) . ?
C20 C25 1.500(4) . ?
C21 C22 1.437(4) . ?
C21 C26 1.498(4) . ?
C22 C23 1.418(4) . ?
C22 C27 1.504(4) . ?
C23 C28 1.500(4) . ?
